data_4321956
loop_
_publ_author_name
'Jan Janczak'
'Ryszard Kubiak'
'Adam Jezierski'

_publ_contact_author
;     
    Jan Janczak
    Institute of Low Temperature and Structure Research
    Polish Academy of Sciences
    P.O.Box 1410,
    Okolna 2 str., 50-950 Wroclaw
    Poland
;
_publ_contact_author_email janczak@highscreen.int.pan.wroc.pl
_publ_section_title
;
 Mixed-Valence, Disordered Structures and Characterization of Iodine-Doped
 Phthalocyanines: [YbPc2]I2 and [(AsPc)(Pc)]I2
;
_journal_name_full 'Inorganic Chemistry'
_journal_page_first 2043
_journal_page_last 2049
_journal_paper_doi 10.1021/ic981168c
_journal_volume 38
_journal_year 1999
_chemical_formula_sum 'C64 H32 I2 N16 Yb'
_chemical_formula_weight 1451.90
_space_group_IT_number 124
_symmetry_cell_setting tetragonal
_symmetry_space_group_name_Hall '-P 4 2c'
_symmetry_space_group_name_H-M 'P 4/m c c'
_atom_sites_solution_hydrogens geom
_atom_sites_solution_primary direct
_atom_sites_solution_secondary difmap
_audit_creation_method SHELXL-97
_cell_angle_alpha 90.00
_cell_angle_beta 90.00
_cell_angle_gamma 90.00
_cell_formula_units_Z 1
_cell_length_a 13.927(2)
_cell_length_b 13.927(2)
_cell_length_c 6.4090(10)
_cell_measurement_reflns_used 25
_cell_measurement_temperature 295(2)
_cell_measurement_theta_max 14
_cell_measurement_theta_min 10
_cell_volume 1243.1(3)
_computing_cell_refinement 'KUMA KM4 software, ver. KM4b8 (1997)'
_computing_data_collection 'KUMA KM4 software, ver. KM4b8 (1997)'
_computing_data_reduction 'KUMA KM4 software, ver. KM4b8 (1997)'
_computing_molecular_graphics 'SHELXTL (Sheldrick, 1990)'
_computing_publication_material 'SHELXL-97 (Sheldrick, 1997)'
_computing_structure_refinement 'SHELXL-97 (Sheldrick, 1997)'
_computing_structure_solution 'SHELXS-97 (Sheldrick, 1990)'
_diffrn_ambient_temperature 293(2)
_diffrn_measured_fraction_theta_full 0.877
_diffrn_measured_fraction_theta_max 0.877
_diffrn_measurement_device_type 'KUMA KM4 diffractometer'
_diffrn_measurement_method '\w--2\q scans'
_diffrn_radiation_monochromator graphite
_diffrn_radiation_source 'fine-focus sealed tube'
_diffrn_radiation_type MoK\a
_diffrn_radiation_wavelength 0.71073
_diffrn_reflns_av_R_equivalents 0.0203
_diffrn_reflns_limit_h_max 17
_diffrn_reflns_limit_h_min 0
_diffrn_reflns_limit_k_max 17
_diffrn_reflns_limit_k_min 0
_diffrn_reflns_limit_l_max 7
_diffrn_reflns_limit_l_min 0
_diffrn_reflns_number 1309
_diffrn_reflns_theta_full 26.04
_diffrn_reflns_theta_max 26.00
_diffrn_reflns_theta_min 2.00
_diffrn_standards_decay_% 2
_diffrn_standards_interval_count 50
_diffrn_standards_number 2
_exptl_absorpt_coefficient_mu 3.188
_exptl_absorpt_correction_T_max 0.74963
_exptl_absorpt_correction_T_min 0.68562
_exptl_absorpt_correction_type 'face-indexed analytical'
_exptl_crystal_colour black-violet
_exptl_crystal_density_diffrn 1.939
_exptl_crystal_density_meas 1.93
_exptl_crystal_density_method floation
_exptl_crystal_description plate
_exptl_crystal_F_000 704
_exptl_crystal_size_max 0.4
_exptl_crystal_size_mid 0.1
_exptl_crystal_size_min 0.1
_refine_diff_density_max 1.415
_refine_diff_density_min -1.204
_refine_diff_density_rms 0.129
_refine_ls_extinction_method none
_refine_ls_goodness_of_fit_ref 1.068
_refine_ls_hydrogen_treatment 'Riding model, fixed isotropic U'
_refine_ls_matrix_type full
_refine_ls_number_parameters 73
_refine_ls_number_reflns 676
_refine_ls_number_restraints 0
_refine_ls_restrained_S_all 1.068
_refine_ls_R_factor_all 0.0934
_refine_ls_R_factor_gt 0.0390
_refine_ls_shift/su_max 0.008
_refine_ls_shift/su_mean 0.001
_refine_ls_structure_factor_coef Fsqd
_refine_ls_weighting_details 'w=1/[\s^2^(Fo^2^)+(0.0520P)^2^+1.4115P] where P=(Fo^2^+2Fc^2^)/3'
_refine_ls_weighting_scheme calc
_refine_ls_wR_factor_gt 0.0951
_refine_ls_wR_factor_ref 0.1124
_reflns_number_gt 372
_reflns_number_total 676
_reflns_threshold_expression >2sigma(I)
_cod_data_source_file ic981168c_1.cif
_cod_data_source_block ybpci
_cod_depositor_comments
;
The following automatic conversions were performed:

'_refine_ls_weighting_scheme' value 'calc
w=1/[\s^2^(Fo^2^)+(0.0520P)^2^+1.4115P] where P=(Fo^2^+2Fc^2^)/3' was
changed to 'calc'. New tag '_refine_ls_weighting_details' was
created. The value of the new tag was set to
'w=1/[\s^2^(Fo^2^)+(0.0520P)^2^+1.4115P] where P=(Fo^2^+2Fc^2^)/3'.

Automatic conversion script
Id: cif_fix_values 3143 2015-03-26 13:38:13Z robertas 
;
_cod_database_code 4321956

loop_
_symmetry_equiv_pos_as_xyz
'x, y, z'
'-x, -y, z'
'-y, x, z'
'y, -x, z'
'-x, y, -z+1/2'
'x, -y, -z+1/2'
'y, x, -z+1/2'
'-y, -x, -z+1/2'
'-x, -y, -z'
'x, y, -z'
'y, -x, -z'
'-y, x, -z'
'x, -y, z-1/2'
'-x, y, z-1/2'
'-y, -x, z-1/2'
'y, x, z-1/2'

loop_
_atom_site_label
_atom_site_type_symbol
_atom_site_fract_x
_atom_site_fract_y
_atom_site_fract_z
_atom_site_U_iso_or_equiv
_atom_site_adp_type
_atom_site_occupancy
_atom_site_calc_flag
_atom_site_refinement_flags
_atom_site_disorder_assembly
_atom_site_disorder_group
I1 I 0.0000 0.0000 0.2500 0.0612(5) Uani 1 d S . .
Yb1 Yb 0.5000 0.5000 0.2500 0.0218(3) Uani 0.50 d SP . .
N1 N 0.5833(5) 0.2735(5) 0.0000 0.0262(16) Uani 1 d S . .
N2 N 0.4406(5) 0.3729(5) 0.0000 0.045(2) Uani 1 d S . .
C1 C 0.4887(7) 0.2873(6) 0.0000 0.028(2) Uani 1 d S . .
C2 C 0.4193(7) 0.2091(6) 0.0000 0.029(2) Uani 1 d S . .
C3 C 0.4311(8) 0.1123(8) 0.0000 0.043(3) Uani 1 d S . .
H3 H 0.474(7) 0.093(9) 0.0000 0.051 Uiso 1 d S . .
C4 C 0.3478(9) 0.0566(7) 0.0000 0.056(3) Uani 1 d S . .
H4 H 0.353(8) -0.002(9) 0.0000 0.067 Uiso 1 d S . .
C5 C 0.2581(8) 0.0972(7) 0.0000 0.047(3) Uani 1 d S . .
H5 H 0.203(8) 0.064(8) 0.0000 0.056 Uiso 1 d S . .
C6 C 0.2467(8) 0.1952(8) 0.0000 0.037(2) Uani 1 d S . .
H6 H 0.205(8) 0.223(9) 0.0000 0.045 Uiso 1 d S . .
C7 C 0.3298(6) 0.2502(6) 0.0000 0.029(2) Uani 1 d S . .
C8 C 0.3452(7) 0.3560(7) 0.0000 0.0258(17) Uani 1 d S . .

loop_
_atom_site_aniso_label
_atom_site_aniso_U_11
_atom_site_aniso_U_22
_atom_site_aniso_U_33
_atom_site_aniso_U_23
_atom_site_aniso_U_13
_atom_site_aniso_U_12
I1 0.0427(5) 0.0427(5) 0.0984(14) 0.000 0.000 0.000
Yb1 0.0201(4) 0.0201(4) 0.0252(7) 0.000 0.000 0.000
N1 0.027(5) 0.024(4) 0.027(4) 0.000 0.000 0.005(3)
N2 0.021(5) 0.027(4) 0.088(7) 0.000 0.000 0.000(3)
C1 0.026(6) 0.023(3) 0.033(4) 0.000 0.000 -0.004(4)
C2 0.034(5) 0.018(4) 0.034(5) 0.000 0.000 0.000(4)
C3 0.042(6) 0.029(5) 0.058(7) 0.000 0.000 0.001(4)
C4 0.054(7) 0.018(5) 0.096(10) 0.000 0.000 -0.006(5)
C5 0.037(6) 0.028(5) 0.075(9) 0.000 0.000 -0.015(5)
C6 0.039(6) 0.032(6) 0.040(6) 0.000 0.000 0.000(4)
C7 0.031(5) 0.018(4) 0.037(5) 0.000 0.000 -0.002(4)
C8 0.020(5) 0.027(6) 0.030(4) 0.000 0.000 0.000(3)

loop_
_atom_type_symbol
_atom_type_description
_atom_type_scat_dispersion_real
_atom_type_scat_dispersion_imag
_atom_type_scat_source
C C 0.0033 0.0016 'International Tables Vol C Tables 4.2.6.8 and 6.1.1.4'
H H 0.0000 0.0000 'International Tables Vol C Tables 4.2.6.8 and 6.1.1.4'
N N 0.0061 0.0033 'International Tables Vol C Tables 4.2.6.8 and 6.1.1.4'
I I -0.4742 1.8119 'International Tables Vol C Tables 4.2.6.8 and 6.1.1.4'
Yb Yb -0.3850 5.5486 'International Tables Vol C Tables 4.2.6.8 and 6.1.1.4'

loop_
_geom_angle_atom_site_label_1
_geom_angle_atom_site_label_2
_geom_angle_atom_site_label_3
_geom_angle
_geom_angle_site_symmetry_1
_geom_angle_site_symmetry_3
_geom_angle_publ_flag
N2 Yb1 N2 149.4(3) 15_666 . ?
N2 Yb1 N2 66.28(11) 15_666 13_566 ?
N2 Yb1 N2 141.8(3) . 13_566 ?
N2 Yb1 N2 141.8(3) 15_666 11_565 ?
N2 Yb1 N2 66.28(11) . 11_565 ?
N2 Yb1 N2 86.8(3) 13_566 11_565 ?
N2 Yb1 N2 101.3(2) 15_666 7 ?
N2 Yb1 N2 86.8(3) . 7 ?
N2 Yb1 N2 66.28(11) 13_566 7 ?
N2 Yb1 N2 91.1(3) 11_565 7 ?
N2 Yb1 N2 91.1(3) 15_666 3_655 ?
N2 Yb1 N2 66.28(11) . 3_655 ?
N2 Yb1 N2 149.4(3) 13_566 3_655 ?
N2 Yb1 N2 101.3(2) 11_565 3_655 ?
N2 Yb1 N2 141.8(3) 7 3_655 ?
N2 Yb1 N2 86.8(3) 15_666 9_665 ?
N2 Yb1 N2 101.3(2) . 9_665 ?
N2 Yb1 N2 91.1(3) 13_566 9_665 ?
N2 Yb1 N2 66.28(11) 11_565 9_665 ?
N2 Yb1 N2 149.4(3) 7 9_665 ?
N2 Yb1 N2 66.28(11) 3_655 9_665 ?
N2 Yb1 N2 66.28(11) 15_666 5_655 ?
N2 Yb1 N2 91.1(3) . 5_655 ?
N2 Yb1 N2 101.3(2) 13_566 5_655 ?
N2 Yb1 N2 149.4(3) 11_565 5_655 ?
N2 Yb1 N2 66.28(11) 7 5_655 ?
N2 Yb1 N2 86.8(3) 3_655 5_655 ?
N2 Yb1 N2 141.8(3) 9_665 5_655 ?
N2 Yb1 Yb1 129.36(11) 15_666 9_665 ?
N2 Yb1 Yb1 50.64(11) . 9_665 ?
N2 Yb1 Yb1 129.36(11) 13_566 9_665 ?
N2 Yb1 Yb1 50.64(11) 11_565 9_665 ?
N2 Yb1 Yb1 129.36(11) 7 9_665 ?
N2 Yb1 Yb1 50.64(11) 3_655 9_665 ?
N2 Yb1 Yb1 50.64(11) 9_665 9_665 ?
N2 Yb1 Yb1 129.36(11) 5_655 9_665 ?
N2 Yb1 Yb1 50.64(11) 15_666 9_666 ?
N2 Yb1 Yb1 129.36(11) . 9_666 ?
N2 Yb1 Yb1 50.64(11) 13_566 9_666 ?
N2 Yb1 Yb1 129.36(11) 11_565 9_666 ?
N2 Yb1 Yb1 50.64(11) 7 9_666 ?
N2 Yb1 Yb1 129.36(11) 3_655 9_666 ?
N2 Yb1 Yb1 129.36(11) 9_665 9_666 ?
N2 Yb1 Yb1 50.64(11) 5_655 9_666 ?
Yb1 Yb1 Yb1 180.0 9_665 9_666 ?
C8 N1 C1 122.0(8) 3_655 . ?
C8 N2 C1 109.2(8) . . ?
C8 N2 Yb1 116.4(4) . . ?
C1 N2 Yb1 116.8(4) . . ?
C8 N2 Yb1 116.4(4) . 9_665 ?
C1 N2 Yb1 116.8(4) . 9_665 ?
Yb1 N2 Yb1 78.7(2) . 9_665 ?
N1 C1 N2 127.5(8) . . ?
N1 C1 C2 123.3(8) . . ?
N2 C1 C2 109.1(8) . . ?
C3 C2 C7 121.6(9) . . ?
C3 C2 C1 131.5(10) . . ?
C7 C2 C1 106.9(8) . . ?
C2 C3 C4 116.8(11) . . ?
C5 C4 C3 121.9(9) . . ?
C4 C5 C6 120.9(10) . . ?
C5 C6 C7 116.9(10) . . ?
C2 C7 C6 121.8(8) . . ?
C2 C7 C8 106.3(8) . . ?
C6 C7 C8 131.8(8) . . ?
N1 C8 N2 129.7(9) 11_565 . ?
N1 C8 C7 121.9(8) 11_565 . ?
N2 C8 C7 108.4(9) . . ?

loop_
_geom_bond_atom_site_label_1
_geom_bond_atom_site_label_2
_geom_bond_distance
_geom_bond_site_symmetry_2
_geom_bond_publ_flag
Yb1 N2 2.526(6) 15_666 ?
Yb1 N2 2.526(6) . ?
Yb1 N2 2.526(6) 13_566 ?
Yb1 N2 2.526(6) 11_565 ?
Yb1 N2 2.526(6) 7 ?
Yb1 N2 2.526(6) 3_655 ?
Yb1 N2 2.526(6) 9_665 ?
Yb1 N2 2.526(6) 5_655 ?
Yb1 Yb1 3.2045(5) 9_665 ?
Yb1 Yb1 3.2045(5) 9_666 ?
N1 C8 1.308(11) 3_655 ?
N1 C1 1.331(12) . ?
N2 C8 1.349(11) . ?
N2 C1 1.368(11) . ?
N2 Yb1 2.526(6) 9_665 ?
C1 C2 1.455(11) . ?
C2 C3 1.359(13) . ?
C2 C7 1.372(13) . ?
C3 C4 1.395(17) . ?
C4 C5 1.372(16) . ?
C5 C6 1.374(15) . ?
C6 C7 1.387(15) . ?
C7 C8 1.489(12) . ?
C8 N1 1.308(11) 11_565 ?
